data_4132502
loop_
_publ_author_name
'Ghattas, Wadih'
'Dubosclard, Virginie'
'Wick, Arne'
'Bendelac, Audrey'
'Guillot, R\'egis'
'Ricoux, R\'emy'
'Mahy, Jean-Pierre'

_publ_section_title
;
 Receptor-Based Artificial Metalloenzymes on Living Human Cells.
;
_journal_issue 28
_journal_name_full 'Journal of the American Chemical Society'
_journal_page_first 8756
_journal_page_last 8762
_journal_paper_doi 10.1021/jacs.8b04326
_journal_volume 140
_journal_year 2018
_chemical_formula_moiety 'C29 H29 Cl2 Cu N11 O2, 2(C H4 O)'
_chemical_formula_sum 'C31 H37 Cl2 Cu N11 O4'
_chemical_formula_weight 762.15
_space_group_crystal_system triclinic
_space_group_IT_number 2
_space_group_name_Hall '-P 1'
_space_group_name_H-M_alt 'P -1'
_atom_sites_solution_hydrogens mixed
_audit_creation_method SHELXL-2016/6
_cell_angle_alpha 71.392(4)
_cell_angle_beta 89.569(5)
_cell_angle_gamma 77.201(4)
_cell_formula_units_Z 2
_cell_length_a 8.4233(13)
_cell_length_b 13.0818(17)
_cell_length_c 16.344(3)
_cell_measurement_reflns_used 2716
_cell_measurement_temperature 100(1)
_cell_measurement_theta_max 26.19
_cell_measurement_theta_min 2.49
_cell_volume 1660.5(5)
_computing_cell_refinement 'Bruker SAINT'
_computing_data_collection 'Bruker APEX2'
_computing_data_reduction 'Bruker SAINT'
_computing_structure_refinement 'SHELXL-2016/6 (Sheldrick, 2016)'
_computing_structure_solution 'SHELXS-97 (Sheldrick 2008)'
_diffrn_ambient_temperature 100(1)
_diffrn_measured_fraction_theta_full 0.999
_diffrn_measured_fraction_theta_max 0.912
_diffrn_measurement_device_type 'Bruker APEX-II CCD'
_diffrn_measurement_method '\f and \w scans'
_diffrn_radiation_probe x-ray
_diffrn_radiation_type MoK\a
_diffrn_radiation_wavelength 0.71073
_diffrn_reflns_av_R_equivalents 0.5700
_diffrn_reflns_av_unetI/netI 0.8515
_diffrn_reflns_Laue_measured_fraction_full 0.999
_diffrn_reflns_Laue_measured_fraction_max 0.912
_diffrn_reflns_limit_h_max 11
_diffrn_reflns_limit_h_min -12
_diffrn_reflns_limit_k_max 17
_diffrn_reflns_limit_k_min -18
_diffrn_reflns_limit_l_max 22
_diffrn_reflns_limit_l_min -23
_diffrn_reflns_number 53155
_diffrn_reflns_point_group_measured_fraction_full 0.999
_diffrn_reflns_point_group_measured_fraction_max 0.912
_diffrn_reflns_theta_full 25.000
_diffrn_reflns_theta_max 30.680
_diffrn_reflns_theta_min 2.457
_exptl_absorpt_coefficient_mu 0.875
_exptl_absorpt_correction_T_max 0.9921
_exptl_absorpt_correction_T_min 0.9612
_exptl_absorpt_correction_type multi-scan
_exptl_absorpt_process_details SADABS
_exptl_crystal_colour colorless
_exptl_crystal_density_diffrn 1.524
_exptl_crystal_description needle
_exptl_crystal_F_000 790
_exptl_crystal_size_max 0.060
_exptl_crystal_size_mid 0.030
_exptl_crystal_size_min 0.010
_refine_diff_density_max 0.552
_refine_diff_density_min -0.618
_refine_diff_density_rms 0.109
_refine_ls_extinction_coef 0.0015(4)
_refine_ls_extinction_expression Fc^*^=kFc[1+0.001xFc^2^\l^3^/sin(2\q)]^-1/4^
_refine_ls_extinction_method 'SHELXL-2016/6 (Sheldrick 2016)'
_refine_ls_goodness_of_fit_ref 0.926
_refine_ls_hydrogen_treatment mixed
_refine_ls_matrix_type full
_refine_ls_number_parameters 437
_refine_ls_number_reflns 9378
_refine_ls_number_restraints 1
_refine_ls_restrained_S_all 0.926
_refine_ls_R_factor_all 0.3697
_refine_ls_R_factor_gt 0.0949
_refine_ls_shift/su_max 0.189
_refine_ls_shift/su_mean 0.024
_refine_ls_structure_factor_coef Fsqd
_refine_ls_weighting_details 'w=1/[\s^2^(Fo^2^)+(0.0377P)^2^] where P=(Fo^2^+2Fc^2^)/3'
_refine_ls_weighting_scheme calc
_refine_ls_wR_factor_gt 0.1230
_refine_ls_wR_factor_ref 0.1662
_reflns_Friedel_coverage 0.000
_reflns_number_gt 3237
_reflns_number_total 9378
_reflns_threshold_expression 'I > 2\s(I)'
_cod_data_source_file ja8b04326_si_002.cif
_cod_data_source_block 12Cu
_cod_original_cell_volume 1660.5(4)
_cod_database_code 4132502
_shelx_space_group_comment
;
The symmetry employed for this shelxl refinement is uniquely defined
by the following loop, which should always be used as a source of
symmetry information in preference to the above space-group names.
They are only intended as comments.
;
_shelx_estimated_absorpt_t_min 0.952
_shelx_estimated_absorpt_t_max 0.992

loop_
_space_group_symop_operation_xyz
'x, y, z'
'-x, -y, -z'

loop_
_atom_site_label
_atom_site_type_symbol
_atom_site_fract_x
_atom_site_fract_y
_atom_site_fract_z
_atom_site_U_iso_or_equiv
_atom_site_adp_type
_atom_site_occupancy
_atom_site_site_symmetry_order
_atom_site_calc_flag
_atom_site_refinement_flags_posn
_atom_site_refinement_flags_adp
_atom_site_refinement_flags_occupancy
_atom_site_disorder_assembly
_atom_site_disorder_group
C1 C 0.7806(7) 0.0744(4) 0.8825(3) 0.0185(13) Uani 1 1 d . . . . .
H1 H 0.872628 0.041917 0.923013 0.022 Uiso 1 1 calc R U . . .
C2 C 0.7775(7) 0.1731(4) 0.8174(3) 0.0228(14) Uani 1 1 d . . . . .
H2 H 0.868032 0.206412 0.812751 0.027 Uiso 1 1 calc R U . . .
C3 C 0.6447(7) 0.2229(4) 0.7599(3) 0.0185(13) Uani 1 1 d . . . . .
H3 H 0.645074 0.289103 0.713735 0.022 Uiso 1 1 calc R U . . .
C4 C 0.5079(7) 0.1769(4) 0.7685(3) 0.0150(13) Uani 1 1 d . . . . .
C5 C 0.3571(7) 0.2268(4) 0.7151(3) 0.0165(13) Uani 1 1 d . . . . .
C6 C 0.2388(6) 0.1682(4) 0.7234(3) 0.0157(13) Uani 1 1 d . . . . .
H6 H 0.142477 0.199303 0.685802 0.019 Uiso 1 1 calc R U . . .
C7 C 0.2563(7) 0.0622(4) 0.7867(3) 0.0152(13) Uani 1 1 d . . . . .
C8 C 0.1358(7) 0.0013(4) 0.8003(3) 0.0203(13) Uani 1 1 d . . . . .
H8 H 0.039489 0.027957 0.762696 0.024 Uiso 1 1 calc R U . . .
C9 C 0.1554(7) -0.0967(4) 0.8676(3) 0.0188(13) Uani 1 1 d . . . . .
H9 H 0.072628 -0.137302 0.877336 0.023 Uiso 1 1 calc R U . . .
C10 C 0.2983(7) -0.1356(4) 0.9212(3) 0.0223(14) Uani 1 1 d . . . . .
H10 H 0.310293 -0.202210 0.968691 0.027 Uiso 1 1 calc R U . . .
C11 C 0.3954(7) 0.0161(4) 0.8434(3) 0.0151(12) Uani 1 1 d . . . . .
C12 C 0.5231(7) 0.0740(4) 0.8337(3) 0.0136(12) Uani 1 1 d . . . . .
C13 C 0.2128(7) 0.3722(4) 0.5891(3) 0.0180(13) Uani 1 1 d . . . . .
H13A H 0.105606 0.384360 0.614109 0.022 Uiso 1 1 calc R U . . .
H13B H 0.217036 0.315294 0.560648 0.022 Uiso 1 1 calc R U . . .
C14 C 0.2338(7) 0.4806(3) 0.5228(3) 0.0193(13) Uani 1 1 d . . . . .
H14A H 0.339188 0.466733 0.496371 0.023 Uiso 1 1 calc R U . . .
H14B H 0.145529 0.506554 0.476133 0.023 Uiso 1 1 calc R U . . .
C15 C 0.3296(7) 0.4199(3) 0.7004(3) 0.0170(13) Uani 1 1 d . . . . .
H15A H 0.412851 0.393835 0.749459 0.020 Uiso 1 1 calc R U . . .
H15B H 0.220440 0.433329 0.723173 0.020 Uiso 1 1 calc R U . . .
C16 C 0.3551(7) 0.5266(3) 0.6350(3) 0.0172(13) Uani 1 1 d . . . . .
H16A H 0.348945 0.583613 0.663489 0.021 Uiso 1 1 calc R U . . .
H16B H 0.464825 0.512964 0.612803 0.021 Uiso 1 1 calc R U . . .
C17 C 0.2551(7) 0.6673(3) 0.4949(3) 0.0181(13) Uani 1 1 d . . . . .
H17A H 0.168174 0.691212 0.447764 0.022 Uiso 1 1 calc R U . . .
H17B H 0.361040 0.648875 0.470118 0.022 Uiso 1 1 calc R U . . .
C18 C 0.2537(7) 0.7625(3) 0.5295(3) 0.0171(13) Uani 1 1 d . . . . .
H18A H 0.152596 0.776596 0.559400 0.020 Uiso 1 1 calc R U . . .
H18B H 0.347904 0.742194 0.572014 0.020 Uiso 1 1 calc R U . . .
C19 C 0.1729(7) 1.0109(4) 0.3530(3) 0.0220(14) Uani 1 1 d . . . . .
H19 H 0.102606 1.070339 0.309949 0.026 Uiso 1 1 calc R U . . .
C20 C 0.3407(7) 1.0024(4) 0.3662(3) 0.0146(12) Uani 1 1 d . . . . .
C21 C 0.3937(7) 0.9052(4) 0.4370(3) 0.0148(13) Uani 1 1 d . . . . .
C22 C 0.6535(7) 0.9186(4) 0.4462(3) 0.0154(13) Uani 1 1 d . . . . .
C23 C 0.4598(7) 1.0634(4) 0.3364(3) 0.0151(13) Uani 1 1 d . . . . .
C24 C 0.6156(7) 1.1712(4) 0.2862(3) 0.0165(13) Uani 1 1 d . . . . .
C25A C 0.672(2) 1.2709(13) 0.2341(12) 0.0274(9) Uani 0.643(11) 1 d . . P A 1
C26A C 0.8045(16) 1.3072(10) 0.2303(8) 0.0274(9) Uani 0.643(11) 1 d . . P A 1
H26A H 0.904364 1.268514 0.263553 0.033 Uiso 0.643(11) 1 calc R U P A 1
C27A C 0.7740(15) 1.4139(9) 0.1681(7) 0.0274(9) Uani 0.643(11) 1 d . . P A 1
H27A H 0.847456 1.461643 0.153733 0.033 Uiso 0.643(11) 1 calc R U P A 1
C28A C 0.6217(15) 1.4355(7) 0.1331(7) 0.0274(9) Uani 0.643(11) 1 d . . P A 1
H28A H 0.570677 1.499606 0.086764 0.033 Uiso 0.643(11) 1 calc R U P A 1
O2A O 0.5501(10) 1.3474(7) 0.1765(5) 0.0274(9) Uani 0.643(11) 1 d . . P A 1
C25B C 0.657(4) 1.264(2) 0.234(2) 0.0274(9) Uani 0.357(11) 1 d . . P A 2
C26B C 0.592(3) 1.3520(19) 0.1592(15) 0.0274(9) Uani 0.357(11) 1 d . . P A 2
H26B H 0.494878 1.362056 0.125646 0.033 Uiso 0.357(11) 1 calc R U P A 2
C27B C 0.702(3) 1.4228(14) 0.1436(13) 0.0274(9) Uani 0.357(11) 1 d . . P A 2
H27B H 0.683660 1.494167 0.101054 0.033 Uiso 0.357(11) 1 calc R U P A 2
C28B C 0.826(2) 1.3769(17) 0.1946(13) 0.0274(9) Uani 0.357(11) 1 d . . P A 2
H28B H 0.918599 1.407438 0.192555 0.033 Uiso 0.357(11) 1 calc R U P A 2
O2B O 0.8141(18) 1.2780(9) 0.2537(9) 0.0274(9) Uani 0.357(11) 1 d . . P A 2
C29 C 0.8365(9) -0.3222(5) 0.9038(4) 0.058(2) Uani 1 1 d . . . . .
H29A H 0.933930 -0.331623 0.940348 0.087 Uiso 1 1 calc R U . . .
H29B H 0.868023 -0.352226 0.856736 0.087 Uiso 1 1 calc R U . . .
H29C H 0.760109 -0.361653 0.938678 0.087 Uiso 1 1 calc R U . . .
C30 C 0.8250(8) 0.6170(5) 0.6637(4) 0.0437(18) Uani 1 1 d . . . . .
H30A H 0.893406 0.580480 0.717918 0.066 Uiso 1 1 calc R U . . .
H30B H 0.782860 0.561799 0.647173 0.066 Uiso 1 1 calc R U . . .
H30C H 0.733584 0.673219 0.671743 0.066 Uiso 1 1 calc R U . . .
C31 C 0.1758(9) 0.5912(5) 0.1127(5) 0.062(2) Uani 1 1 d . . . . .
H31A H 0.201766 0.664029 0.098460 0.093 Uiso 1 1 calc R U . . .
H31B H 0.167983 0.572257 0.059758 0.093 Uiso 1 1 calc R U . . .
H31C H 0.261968 0.535213 0.153005 0.093 Uiso 1 1 calc R U . . .
N1 N 0.6568(5) 0.0230(3) 0.8900(3) 0.0146(10) Uani 1 1 d . . . . .
N2 N 0.4192(5) -0.0824(3) 0.9082(2) 0.0150(11) Uani 1 1 d . . . . .
N3 N 0.3432(5) 0.3346(3) 0.6571(3) 0.0154(10) Uani 1 1 d . . . . .
N4 N 0.2296(5) 0.5673(3) 0.5623(3) 0.0161(11) Uani 1 1 d . . . . .
N5 N 0.2623(5) 0.8625(3) 0.4591(3) 0.0186(11) Uani 1 1 d . . . . .
N6 N 0.1250(5) 0.9271(3) 0.4070(3) 0.0236(12) Uani 1 1 d . . . . .
N7 N 0.5442(5) 0.8610(3) 0.4768(3) 0.0139(10) Uani 1 1 d . . . . .
N8 N 0.8079(5) 0.8856(3) 0.4769(3) 0.0221(12) Uani 1 1 d . . . . .
H8A H 0.840799 0.822799 0.519607 0.027 Uiso 1 1 calc R U . . .
H8B H 0.877609 0.926428 0.454681 0.027 Uiso 1 1 calc R U . . .
N9 N 0.6101(5) 1.0193(3) 0.3795(3) 0.0174(11) Uani 1 1 d . . . . .
N10 N 0.7132(5) 1.0894(3) 0.3473(3) 0.0163(11) Uani 1 1 d . . . . .
N11 N 0.4585(5) 1.1600(3) 0.2767(3) 0.0187(11) Uani 1 1 d . . . . .
O1 O 0.7595(5) -0.2061(3) 0.8680(2) 0.025 Uani 1 1 d D . . . .
H100 H 0.686(5) -0.192(3) 0.819(2) 0.030 Uiso 1 1 d D U . . .
O3 O 0.9184(5) 0.6679(3) 0.5983(3) 0.0386(12) Uani 1 1 d . . . . .
H3A H 1.007333 0.623091 0.598905 0.058 Uiso 1 1 calc R U . . .
O4 O 0.0258(7) 0.5941(4) 0.1516(4) 0.093(2) Uani 1 1 d . . . . .
H4 H -0.044338 0.649534 0.121224 0.140 Uiso 1 1 calc R U . . .
Cl1 Cl 0.58780(19) -0.28254(10) 1.06543(9) 0.0293(4) Uani 1 1 d . . . . .
Cl2 Cl 0.88469(18) -0.15313(9) 1.04263(8) 0.0238(4) Uani 1 1 d . . . . .
Cu Cu 0.64421(9) -0.12987(5) 0.97104(4) 0.0193(2) Uani 1 1 d . . . . .

loop_
_atom_site_aniso_label
_atom_site_aniso_U_11
_atom_site_aniso_U_22
_atom_site_aniso_U_33
_atom_site_aniso_U_23
_atom_site_aniso_U_13
_atom_site_aniso_U_12
C1 0.012(3) 0.022(3) 0.020(3) -0.007(2) -0.006(3) -0.001(2)
C2 0.024(4) 0.016(3) 0.025(3) -0.002(2) -0.005(3) -0.006(3)
C3 0.022(4) 0.016(3) 0.015(3) -0.003(2) -0.001(3) -0.004(3)
C4 0.016(3) 0.009(2) 0.016(3) -0.002(2) -0.005(3) 0.002(2)
C5 0.019(4) 0.011(2) 0.015(3) -0.001(2) 0.000(3) 0.002(2)
C6 0.011(3) 0.015(3) 0.014(3) 0.001(2) -0.008(3) 0.002(2)
C7 0.018(4) 0.015(3) 0.013(3) -0.005(2) 0.006(3) -0.002(2)
C8 0.011(3) 0.023(3) 0.025(3) -0.007(2) -0.003(3) -0.001(3)
C9 0.024(4) 0.016(3) 0.020(3) -0.009(2) 0.001(3) -0.007(2)
C10 0.030(4) 0.014(3) 0.022(3) -0.002(2) 0.008(3) -0.009(3)
C11 0.018(4) 0.014(2) 0.013(3) -0.005(2) 0.004(3) -0.002(2)
C12 0.013(3) 0.013(2) 0.014(3) -0.009(2) 0.002(3) 0.003(2)
C13 0.022(4) 0.012(2) 0.016(3) 0.000(2) -0.005(3) -0.001(2)
C14 0.018(4) 0.015(3) 0.019(3) 0.000(2) -0.008(3) 0.000(2)
C15 0.017(3) 0.018(3) 0.012(3) 0.001(2) -0.003(3) -0.003(2)
C16 0.022(4) 0.013(2) 0.012(3) 0.001(2) 0.001(3) -0.001(2)
C17 0.016(4) 0.014(3) 0.020(3) 0.002(2) -0.003(3) -0.005(2)
C18 0.015(3) 0.017(3) 0.016(3) 0.000(2) 0.000(3) -0.005(2)
C19 0.022(4) 0.014(3) 0.026(3) 0.001(2) -0.007(3) -0.007(2)
C20 0.013(3) 0.016(3) 0.014(3) -0.005(2) 0.000(3) -0.003(2)
C21 0.013(3) 0.014(3) 0.018(3) -0.002(2) 0.002(3) -0.008(2)
C22 0.016(4) 0.015(3) 0.015(3) -0.007(2) -0.003(3) 0.000(2)
C23 0.018(4) 0.016(3) 0.013(3) -0.004(2) -0.003(3) -0.007(2)
C24 0.021(4) 0.011(3) 0.020(3) -0.006(2) 0.002(3) -0.006(2)
C25A 0.025(3) 0.0209(17) 0.031(2) 0.0002(14) 0.0059(17) -0.0083(17)
C26A 0.025(3) 0.0209(17) 0.031(2) 0.0002(14) 0.0059(17) -0.0083(17)
C27A 0.025(3) 0.0209(17) 0.031(2) 0.0002(14) 0.0059(17) -0.0083(17)
C28A 0.025(3) 0.0209(17) 0.031(2) 0.0002(14) 0.0059(17) -0.0083(17)
O2A 0.025(3) 0.0209(17) 0.031(2) 0.0002(14) 0.0059(17) -0.0083(17)
C25B 0.025(3) 0.0209(17) 0.031(2) 0.0002(14) 0.0059(17) -0.0083(17)
C26B 0.025(3) 0.0209(17) 0.031(2) 0.0002(14) 0.0059(17) -0.0083(17)
C27B 0.025(3) 0.0209(17) 0.031(2) 0.0002(14) 0.0059(17) -0.0083(17)
C28B 0.025(3) 0.0209(17) 0.031(2) 0.0002(14) 0.0059(17) -0.0083(17)
O2B 0.025(3) 0.0209(17) 0.031(2) 0.0002(14) 0.0059(17) -0.0083(17)
C29 0.064(6) 0.053(4) 0.058(5) -0.032(4) -0.005(5) 0.003(4)
C30 0.034(5) 0.048(4) 0.044(4) -0.013(3) 0.004(4) -0.003(3)
C31 0.051(6) 0.028(4) 0.097(7) -0.014(4) 0.000(5) 0.001(4)
N1 0.017(3) 0.009(2) 0.015(2) -0.0039(18) -0.003(2) 0.0033(19)
N2 0.013(3) 0.015(2) 0.011(2) 0.0000(18) 0.000(2) 0.003(2)
N3 0.014(3) 0.010(2) 0.017(2) -0.0004(18) -0.005(2) 0.0000(18)
N4 0.016(3) 0.011(2) 0.016(2) 0.0025(18) -0.006(2) -0.0022(18)
N5 0.021(3) 0.010(2) 0.017(3) 0.0065(18) -0.004(2) -0.005(2)
N6 0.016(3) 0.018(2) 0.030(3) 0.001(2) -0.008(2) -0.004(2)
N7 0.009(3) 0.016(2) 0.016(2) -0.0044(18) 0.002(2) -0.002(2)
N8 0.017(3) 0.017(2) 0.024(3) 0.0048(19) -0.008(2) -0.002(2)
N9 0.015(3) 0.017(2) 0.016(2) -0.0014(19) -0.003(2) -0.002(2)
N10 0.019(3) 0.016(2) 0.018(3) -0.0071(19) 0.007(2) -0.012(2)
N11 0.019(3) 0.019(2) 0.017(3) -0.0026(19) 0.002(2) -0.006(2)
O1 0.024 0.021 0.028 -0.010 -0.002 0.002
O3 0.025(3) 0.030(2) 0.040(3) 0.010(2) 0.007(2) 0.003(2)
O4 0.037(4) 0.046(3) 0.140(6) 0.040(3) -0.002(4) -0.001(3)
Cl1 0.0346(10) 0.0208(7) 0.0226(8) 0.0062(6) -0.0017(7) -0.0061(7)
Cl2 0.0273(10) 0.0187(7) 0.0197(8) -0.0013(6) -0.0075(7) -0.0007(6)
Cu 0.0224(5) 0.0142(3) 0.0157(4) 0.0007(3) -0.0037(3) -0.0012(3)

loop_
_atom_type_symbol
_atom_type_description
_atom_type_scat_dispersion_real
_atom_type_scat_dispersion_imag
_atom_type_scat_source
C C 0.0031 0.0016 'International Tables Vol C Tables 4.2.6.8 and 6.1.1.4'
H H 0.0000 0.0000 'International Tables Vol C Tables 4.2.6.8 and 6.1.1.4'
N N 0.0061 0.0033 'International Tables Vol C Tables 4.2.6.8 and 6.1.1.4'
O O 0.0109 0.0061 'International Tables Vol C Tables 4.2.6.8 and 6.1.1.4'
Cl Cl 0.1480 0.1591 'International Tables Vol C Tables 4.2.6.8 and 6.1.1.4'
Cu Cu 0.3200 1.2697 'International Tables Vol C Tables 4.2.6.8 and 6.1.1.4'

loop_
_geom_angle_atom_site_label_1
_geom_angle_atom_site_label_2
_geom_angle_atom_site_label_3
_geom_angle
N1 C1 C2 121.8(5)
N1 C1 H1 119.1
C2 C1 H1 119.1
C3 C2 C1 120.2(5)
C3 C2 H2 119.9
C1 C2 H2 119.9
C2 C3 C4 120.3(5)
C2 C3 H3 119.9
C4 C3 H3 119.9
C3 C4 C12 116.1(5)
C3 C4 C5 124.8(4)
C12 C4 C5 119.1(5)
C6 C5 N3 124.3(5)
C6 C5 C4 119.3(4)
N3 C5 C4 116.4(4)
C5 C6 C7 121.6(5)
C5 C6 H6 119.2
C7 C6 H6 119.2
C11 C7 C8 116.1(4)
C11 C7 C6 120.0(5)
C8 C7 C6 123.7(5)
C9 C8 C7 120.6(5)
C9 C8 H8 119.7
C7 C8 H8 119.7
C8 C9 C10 119.1(5)
C8 C9 H9 120.5
C10 C9 H9 120.5
N2 C10 C9 122.2(5)
N2 C10 H10 118.9
C9 C10 H10 118.9
N2 C11 C7 124.0(5)
N2 C11 C12 116.7(5)
C7 C11 C12 119.2(4)
N1 C12 C4 123.5(5)
N1 C12 C11 116.1(4)
C4 C12 C11 120.4(5)
N3 C13 C14 108.8(4)
N3 C13 H13A 109.9
C14 C13 H13A 109.9
N3 C13 H13B 109.9
C14 C13 H13B 109.9
H13A C13 H13B 108.3
N4 C14 C13 111.9(4)
N4 C14 H14A 109.2
C13 C14 H14A 109.2
N4 C14 H14B 109.2
C13 C14 H14B 109.2
H14A C14 H14B 107.9
N3 C15 C16 108.9(4)
N3 C15 H15A 109.9
C16 C15 H15A 109.9
N3 C15 H15B 109.9
C16 C15 H15B 109.9
H15A C15 H15B 108.3
N4 C16 C15 110.3(4)
N4 C16 H16A 109.6
C15 C16 H16A 109.5
N4 C16 H16B 109.6
C15 C16 H16B 109.6
H16A C16 H16B 108.1
N4 C17 C18 112.5(4)
N4 C17 H17A 109.1
C18 C17 H17A 109.1
N4 C17 H17B 109.1
C18 C17 H17B 109.1
H17A C17 H17B 107.8
N5 C18 C17 110.5(4)
N5 C18 H18A 109.6
C17 C18 H18A 109.6
N5 C18 H18B 109.5
C17 C18 H18B 109.6
H18A C18 H18B 108.1
N6 C19 C20 112.0(4)
N6 C19 H19 124.0
C20 C19 H19 124.0
C21 C20 C19 104.6(4)
C21 C20 C23 115.0(5)
C19 C20 C23 140.1(5)
N5 C21 N7 125.2(4)
N5 C21 C20 106.3(4)
N7 C21 C20 128.5(5)
N7 C22 N8 122.6(4)
N7 C22 N9 120.6(5)
N8 C22 N9 116.7(5)
N11 C23 N9 110.0(4)
N11 C23 C20 134.2(5)
N9 C23 C20 115.7(4)
N10 C24 C25B 125.7(14)
N10 C24 N11 116.1(4)
C25B C24 N11 118.2(14)
N10 C24 C25A 121.4(8)
N11 C24 C25A 122.4(8)
C26A C25A O2A 110.9(14)
C26A C25A C24 136.8(16)
O2A C25A C24 112.2(13)
C25A C26A C27A 108.0(13)
C25A C26A H26A 126.3
C27A C26A H26A 125.6
C28A C27A C26A 107.1(9)
C28A C27A H27A 126.5
C26A C27A H27A 126.5
C27A C28A O2A 108.7(8)
C27A C28A H28A 125.7
O2A C28A H28A 125.6
C25A O2A C28A 105.1(10)
C24 C25B O2B 116(2)
C24 C25B C26B 138(3)
O2B C25B C26B 106(2)
C25B C26B C27B 106(2)
C25B C26B H26B 127.7
C27B C26B H26B 126.4
C28B C27B C26B 109.3(17)
C28B C27B H27B 125.5
C26B C27B H27B 125.2
C27B C28B O2B 113.1(18)
C27B C28B H28B 123.4
O2B C28B H28B 123.5
C28B O2B C25B 105.0(17)
O1 C29 H29A 109.5
O1 C29 H29B 109.5
H29A C29 H29B 109.5
O1 C29 H29C 109.5
H29A C29 H29C 109.5
H29B C29 H29C 109.5
O3 C30 H30A 109.5
O3 C30 H30B 109.5
H30A C30 H30B 109.5
O3 C30 H30C 109.5
H30A C30 H30C 109.5
H30B C30 H30C 109.5
O4 C31 H31A 109.5
O4 C31 H31B 109.5
H31A C31 H31B 109.5
O4 C31 H31C 109.5
H31A C31 H31C 109.5
H31B C31 H31C 109.5
C1 N1 C12 117.9(4)
C1 N1 Cu 128.8(3)
C12 N1 Cu 113.2(3)
C10 N2 C11 117.9(5)
C10 N2 Cu 128.9(3)
C11 N2 Cu 113.2(3)
C5 N3 C13 115.5(4)
C5 N3 C15 113.5(4)
C13 N3 C15 108.5(4)
C14 N4 C17 108.4(4)
C14 N4 C16 109.5(4)
C17 N4 C16 112.2(4)
C21 N5 N6 111.9(4)
C21 N5 C18 127.5(4)
N6 N5 C18 120.6(4)
C19 N6 N5 105.2(4)
C22 N7 C21 115.0(4)
C22 N8 H8A 120.0
C22 N8 H8B 120.0
H8A N8 H8B 120.0
C23 N9 N10 110.2(4)
C23 N9 C22 125.0(4)
N10 N9 C22 124.8(4)
C24 N10 N9 101.2(4)
C23 N11 C24 102.5(4)
C29 O1 Cu 113.2(4)
C29 O1 H100 112(3)
Cu O1 H100 113(3)
C30 O3 H3A 109.5
C31 O4 H4 109.5
N2 Cu N1 80.60(16)
N2 Cu Cl1 92.63(11)
N1 Cu Cl1 169.93(13)
N2 Cu Cl2 170.17(11)
N1 Cu Cl2 92.47(12)
Cl1 Cu Cl2 93.28(5)
N2 Cu O1 92.07(15)
N1 Cu O1 88.99(14)
Cl1 Cu O1 98.75(9)
Cl2 Cu O1 94.79(10)

loop_
_geom_bond_atom_site_label_1
_geom_bond_atom_site_label_2
_geom_bond_distance
C1 N1 1.346(6)
C1 C2 1.381(6)
C1 H1 0.9500
C2 C3 1.365(7)
C2 H2 0.9500
C3 C4 1.400(7)
C3 H3 0.9500
C4 C12 1.405(6)
C4 C5 1.445(7)
C5 C6 1.367(7)
C5 N3 1.406(5)
C6 C7 1.419(6)
C6 H6 0.9500
C7 C11 1.393(7)
C7 C8 1.399(7)
C8 C9 1.375(6)
C8 H8 0.9500
C9 C10 1.391(7)
C9 H9 0.9500
C10 N2 1.335(6)
C10 H10 0.9500
C11 N2 1.357(6)
C11 C12 1.427(7)
C12 N1 1.360(6)
C13 N3 1.454(6)
C13 C14 1.531(6)
C13 H13A 0.9900
C13 H13B 0.9900
C14 N4 1.468(6)
C14 H14A 0.9900
C14 H14B 0.9900
C15 N3 1.485(6)
C15 C16 1.522(6)
C15 H15A 0.9900
C15 H15B 0.9900
C16 N4 1.476(6)
C16 H16A 0.9900
C16 H16B 0.9900
C17 N4 1.473(5)
C17 C18 1.522(6)
C17 H17A 0.9900
C17 H17B 0.9900
C18 N5 1.456(5)
C18 H18A 0.9900
C18 H18B 0.9900
C19 N6 1.311(6)
C19 C20 1.406(7)
C19 H19 0.9500
C20 C21 1.405(6)
C20 C23 1.407(7)
C21 N5 1.345(6)
C21 N7 1.346(6)
C22 N7 1.314(6)
C22 N8 1.324(6)
C22 N9 1.391(6)
C23 N11 1.325(6)
C23 N9 1.365(6)
C24 N10 1.326(6)
C24 C25B 1.36(3)
C24 N11 1.378(6)
C24 C25A 1.486(17)
C25A C26A 1.30(2)
C25A O2A 1.38(2)
C26A C27A 1.410(12)
C26A H26A 0.9500
C27A C28A 1.342(12)
C27A H27A 0.9500
C28A O2A 1.404(11)
C28A H28A 0.9500
C25B O2B 1.43(3)
C25B C26B 1.40(4)
C26B C27B 1.41(3)
C26B H26B 0.9500
C27B C28B 1.25(2)
C27B H27B 0.9500
C28B O2B 1.37(2)
C28B H28B 0.9500
C29 O1 1.439(6)
C29 H29A 0.9800
C29 H29B 0.9800
C29 H29C 0.9800
C30 O3 1.404(7)
C30 H30A 0.9800
C30 H30B 0.9800
C30 H30C 0.9800
C31 O4 1.408(8)
C31 H31A 0.9800
C31 H31B 0.9800
C31 H31C 0.9800
N1 Cu 2.041(4)
N2 Cu 2.033(4)
N5 N6 1.378(5)
N8 H8A 0.8800
N8 H8B 0.8800
N9 N10 1.382(5)
O1 Cu 2.322(4)
O1 H100 0.962(19)
O3 H3A 0.8400
O4 H4 0.8400
Cl1 Cu 2.2445(14)
Cl2 Cu 2.2583(15)
